data_2232557
loop_
_publ_author_name
'Deng, Aixia'
'Teng, Mouyong'
'Xie, Qian'
'Yan, Nana'

_publ_section_title
;
 Bis(chloroacetato-\k^2^<i>O</i>,<i>O</i>')bis(2-fluorobenzyl-\k<i>C</i>^1^)tin(IV)
;
_journal_coeditor_code BH2395
_journal_issue 12
_journal_name_full 'Acta Crystallographica Section E'
_journal_page_first m1905
_journal_paper_doi 10.1107/S1600536811051002
_journal_volume 67
_journal_year 2011
_chemical_formula_iupac '[Sn (C2 H2 Cl O2)2 (C7 H6 F)2]'
_chemical_formula_moiety 'C18 H16 Cl2 F2 O4 Sn'
_chemical_formula_sum 'C18 H16 Cl2 F2 O4 Sn'
_chemical_formula_weight 523.90
_chemical_melting_point 464
_chemical_name_systematic
;
Bis(chloroacetato-\k^2^<i>O</i>,<i>O</i>')bis(2-fluorobenzyl-
\k<i>C</i>^1^)tin(IV)
;
_space_group_IT_number 15
_symmetry_cell_setting monoclinic
_symmetry_space_group_name_Hall '-C 2yc'
_symmetry_space_group_name_H-M 'C 1 2/c 1'
_atom_sites_solution_hydrogens geom
_atom_sites_solution_primary direct
_atom_sites_solution_secondary difmap
_audit_creation_method SHELXL97
_cell_angle_alpha 90.00
_cell_angle_beta 93.7600(10)
_cell_angle_gamma 90.00
_cell_formula_units_Z 4
_cell_length_a 17.3841(18)
_cell_length_b 5.0480(8)
_cell_length_c 22.808(2)
_cell_measurement_reflns_used 1705
_cell_measurement_temperature 298(2)
_cell_measurement_theta_max 25.025
_cell_measurement_theta_min 2.858
_cell_volume 1997.2(4)
_computing_cell_refinement 'SAINT (Bruker, 2007)'
_computing_data_collection 'SMART (Bruker, 2007)'
_computing_data_reduction 'SAINT (Bruker, 2007)'
_computing_molecular_graphics 'SHELXTL (Sheldrick, 2008)'
_computing_publication_material 'SHELXTL (Sheldrick, 2008)'
_computing_structure_refinement 'SHELXL97 (Sheldrick, 2008)'
_computing_structure_solution 'SHELXS97 (Sheldrick, 2008)'
_diffrn_ambient_temperature 298(2)
_diffrn_measured_fraction_theta_full 0.998
_diffrn_measured_fraction_theta_max 0.998
_diffrn_measurement_device_type 'Bruker SMART 1000 CCD area-detector'
_diffrn_measurement_method '\f and \w scans'
_diffrn_radiation_monochromator graphite
_diffrn_radiation_source 'fine-focus sealed tube'
_diffrn_radiation_type MoK\a
_diffrn_radiation_wavelength 0.71073
_diffrn_reflns_av_R_equivalents 0.0315
_diffrn_reflns_av_sigmaI/netI 0.0412
_diffrn_reflns_limit_h_max 17
_diffrn_reflns_limit_h_min -20
_diffrn_reflns_limit_k_max 6
_diffrn_reflns_limit_k_min -5
_diffrn_reflns_limit_l_max 22
_diffrn_reflns_limit_l_min -27
_diffrn_reflns_number 4738
_diffrn_reflns_theta_full 25.02
_diffrn_reflns_theta_max 25.02
_diffrn_reflns_theta_min 1.79
_exptl_absorpt_coefficient_mu 1.585
_exptl_absorpt_correction_T_max 0.8325
_exptl_absorpt_correction_T_min 0.6564
_exptl_absorpt_correction_type multi-scan
_exptl_absorpt_process_details '(SADABS; Bruker, 2001)'
_exptl_crystal_colour colourless
_exptl_crystal_density_diffrn 1.742
_exptl_crystal_density_method 'not measured'
_exptl_crystal_description block
_exptl_crystal_F_000 1032
_exptl_crystal_size_max 0.29
_exptl_crystal_size_mid 0.15
_exptl_crystal_size_min 0.12
_refine_diff_density_max 0.711
_refine_diff_density_min -0.264
_refine_ls_extinction_method none
_refine_ls_goodness_of_fit_ref 1.000
_refine_ls_hydrogen_treatment constr
_refine_ls_matrix_type full
_refine_ls_number_constraints 0
_refine_ls_number_parameters 123
_refine_ls_number_reflns 1754
_refine_ls_number_restraints 0
_refine_ls_restrained_S_all 1.000
_refine_ls_R_factor_all 0.0397
_refine_ls_R_factor_gt 0.0329
_refine_ls_shift/su_max 0.000
_refine_ls_shift/su_mean 0.000
_refine_ls_structure_factor_coef Fsqd
_refine_ls_weighting_details 'calc w=1/[\s^2^(Fo^2^)+(0.0342P)^2^] where P=(Fo^2^+2Fc^2^)/3'
_refine_ls_weighting_scheme calc
_refine_ls_wR_factor_gt 0.0688
_refine_ls_wR_factor_ref 0.0712
_reflns_number_gt 1551
_reflns_number_total 1754
_reflns_threshold_expression I>2\s(I)
_cod_data_source_file bh2395.cif
_cod_data_source_block I
_cod_original_sg_symbol_H-M 'C 2/c'
_cod_database_code 2232557
_cod_database_fobs_code 2232557

loop_
_symmetry_equiv_pos_as_xyz
'x, y, z'
'-x, y, -z+1/2'
'x+1/2, y+1/2, z'
'-x+1/2, y+1/2, -z+1/2'
'-x, -y, -z'
'x, -y, z-1/2'
'-x+1/2, -y+1/2, -z'
'x+1/2, -y+1/2, z-1/2'

loop_
_atom_site_type_symbol
_atom_site_label
_atom_site_fract_x
_atom_site_fract_y
_atom_site_fract_z
_atom_site_U_iso_or_equiv
_atom_site_adp_type
_atom_site_calc_flag
_atom_site_refinement_flags
_atom_site_occupancy
_atom_site_symmetry_multiplicity
Sn Sn1 0.5000 0.07163(7) 0.2500 0.04380(15) Uani d S 1 2
Cl Cl1 0.58874(11) 0.2741(3) 0.03745(5) 0.1169(6) Uani d . 1 1
F F1 0.29621(15) 0.3089(6) 0.24062(11) 0.0831(8) Uani d . 1 1
O O1 0.52467(15) 0.3929(5) 0.19515(10) 0.0517(7) Uani d . 1 1
O O2 0.55526(17) 0.0310(5) 0.15017(12) 0.0602(7) Uani d . 1 1
C C1 0.5493(2) 0.2692(9) 0.15046(17) 0.0542(10) Uani d . 1 1
C C2 0.5669(4) 0.4449(10) 0.0999(2) 0.098(2) Uani d . 1 1
H H2A 0.6101 0.5583 0.1120 0.117 Uiso calc R 1 1
H H2B 0.5227 0.5579 0.0903 0.117 Uiso calc R 1 1
C C3 0.3963(2) -0.0939(7) 0.21189(17) 0.0522(10) Uani d . 1 1
H H3A 0.4080 -0.2616 0.1937 0.063 Uiso calc R 1 1
H H3B 0.3620 -0.1296 0.2428 0.063 Uiso calc R 1 1
C C4 0.3557(2) 0.0799(8) 0.16691(16) 0.0465(9) Uani d . 1 1
C C5 0.3052(2) 0.2743(9) 0.18211(18) 0.0537(10) Uani d . 1 1
C C6 0.2662(3) 0.4379(9) 0.1434(2) 0.0703(13) Uani d . 1 1
H H6 0.2318 0.5635 0.1561 0.084 Uiso calc R 1 1
C C7 0.2789(3) 0.4122(11) 0.0846(2) 0.0820(15) Uani d . 1 1
H H7 0.2537 0.5231 0.0570 0.098 Uiso calc R 1 1
C C8 0.3286(3) 0.2242(12) 0.0670(2) 0.0863(16) Uani d . 1 1
H H8 0.3370 0.2078 0.0273 0.104 Uiso calc R 1 1
C C9 0.3667(3) 0.0579(10) 0.10703(19) 0.0683(12) Uani d . 1 1
H H9 0.4000 -0.0703 0.0940 0.082 Uiso calc R 1 1

loop_
_atom_site_aniso_label
_atom_site_aniso_U_11
_atom_site_aniso_U_22
_atom_site_aniso_U_33
_atom_site_aniso_U_12
_atom_site_aniso_U_13
_atom_site_aniso_U_23
Sn1 0.0453(2) 0.0360(2) 0.0496(2) 0.000 -0.00011(16) 0.000
Cl1 0.1927(17) 0.1008(12) 0.0620(8) 0.0479(12) 0.0451(10) 0.0020(8)
F1 0.0875(19) 0.084(2) 0.0804(18) 0.0152(16) 0.0270(15) 0.0010(15)
O1 0.0685(18) 0.0384(16) 0.0496(15) 0.0031(13) 0.0147(13) 0.0003(12)
O2 0.078(2) 0.0402(17) 0.0635(17) 0.0078(14) 0.0121(15) 0.0013(13)
C1 0.065(3) 0.046(3) 0.052(2) 0.003(2) 0.010(2) 0.001(2)
C2 0.171(6) 0.058(3) 0.071(3) 0.017(4) 0.057(4) 0.005(3)
C3 0.049(2) 0.039(2) 0.068(3) -0.0047(19) -0.0033(19) -0.004(2)
C4 0.043(2) 0.043(2) 0.053(2) -0.0078(19) -0.0053(17) -0.0040(19)
C5 0.047(2) 0.057(3) 0.057(3) -0.003(2) 0.003(2) -0.003(2)
C6 0.058(3) 0.062(3) 0.089(4) 0.014(2) -0.008(2) -0.002(3)
C7 0.085(4) 0.072(4) 0.084(4) 0.003(3) -0.032(3) 0.012(3)
C8 0.105(4) 0.098(4) 0.052(3) 0.002(4) -0.022(3) -0.003(3)
C9 0.071(3) 0.072(3) 0.060(3) 0.008(3) -0.008(2) -0.016(2)

loop_
_atom_type_symbol
_atom_type_description
_atom_type_scat_dispersion_real
_atom_type_scat_dispersion_imag
_atom_type_scat_source
C C 0.0033 0.0016 'International Tables Vol C Tables 4.2.6.8 and 6.1.1.4'
H H 0.0000 0.0000 'International Tables Vol C Tables 4.2.6.8 and 6.1.1.4'
O O 0.0106 0.0060 'International Tables Vol C Tables 4.2.6.8 and 6.1.1.4'
F F 0.0171 0.0103 'International Tables Vol C Tables 4.2.6.8 and 6.1.1.4'
Cl Cl 0.1484 0.1585 'International Tables Vol C Tables 4.2.6.8 and 6.1.1.4'
Sn Sn -0.6537 1.4246 'International Tables Vol C Tables 4.2.6.8 and 6.1.1.4'

loop_
_geom_angle_atom_site_label_1
_geom_angle_atom_site_label_2
_geom_angle_atom_site_label_3
_geom_angle_site_symmetry_1
_geom_angle_site_symmetry_3
_geom_angle
O1 Sn1 O1 2_655 . 79.50(13)
O1 Sn1 C3 2_655 . 110.21(13)
O1 Sn1 C3 . . 105.08(12)
O1 Sn1 C3 2_655 2_655 105.08(12)
O1 Sn1 C3 . 2_655 110.21(13)
C3 Sn1 C3 . 2_655 133.6(2)
O1 Sn1 O2 2_655 2_655 54.99(9)
O1 Sn1 O2 . 2_655 134.28(9)
C3 Sn1 O2 . 2_655 88.52(13)
C3 Sn1 O2 2_655 2_655 87.82(13)
O1 Sn1 O2 2_655 . 134.28(9)
O1 Sn1 O2 . . 54.99(9)
C3 Sn1 O2 . . 87.82(13)
C3 Sn1 O2 2_655 . 88.52(13)
O2 Sn1 O2 2_655 . 170.72(12)
C1 O1 Sn1 . . 100.8(2)
C1 O2 Sn1 . . 82.9(2)
O2 C1 O1 . . 121.3(4)
O2 C1 C2 . . 124.2(4)
O1 C1 C2 . . 114.5(4)
C1 C2 Cl1 . . 113.9(3)
C1 C2 H2A . . 108.8
Cl1 C2 H2A . . 108.8
C1 C2 H2B . . 108.8
Cl1 C2 H2B . . 108.8
H2A C2 H2B . . 107.7
C4 C3 Sn1 . . 113.7(3)
C4 C3 H3A . . 108.8
Sn1 C3 H3A . . 108.8
C4 C3 H3B . . 108.8
Sn1 C3 H3B . . 108.8
H3A C3 H3B . . 107.7
C5 C4 C9 . . 115.7(4)
C5 C4 C3 . . 121.8(3)
C9 C4 C3 . . 122.5(4)
C6 C5 F1 . . 118.2(4)
C6 C5 C4 . . 124.7(4)
F1 C5 C4 . . 117.0(4)
C5 C6 C7 . . 118.0(4)
C5 C6 H6 . . 121.0
C7 C6 H6 . . 121.0
C8 C7 C6 . . 119.8(5)
C8 C7 H7 . . 120.1
C6 C7 H7 . . 120.1
C7 C8 C9 . . 121.1(5)
C7 C8 H8 . . 119.5
C9 C8 H8 . . 119.5
C8 C9 C4 . . 120.6(4)
C8 C9 H9 . . 119.7
C4 C9 H9 . . 119.7

loop_
_geom_bond_atom_site_label_1
_geom_bond_atom_site_label_2
_geom_bond_site_symmetry_2
_geom_bond_distance
_geom_bond_publ_flag
Sn1 O1 2_655 2.109(2) ?
Sn1 O1 . 2.109(2) y
Sn1 C3 . 2.121(4) y
Sn1 C3 2_655 2.121(4) ?
Sn1 O2 2_655 2.537(3) ?
Sn1 O2 . 2.537(3) y
Cl1 C2 . 1.728(5) ?
F1 C5 . 1.365(4) ?
O1 C1 . 1.292(4) ?
O2 C1 . 1.207(4) ?
C1 C2 . 1.503(6) ?
C2 H2A . 0.9700 ?
C2 H2B . 0.9700 ?
C3 C4 . 1.492(5) ?
C3 H3A . 0.9700 ?
C3 H3B . 0.9700 ?
C4 C5 . 1.375(5) ?
C4 C9 . 1.396(6) ?
C5 C6 . 1.359(6) ?
C6 C7 . 1.380(7) ?
C6 H6 . 0.9300 ?
C7 C8 . 1.361(7) ?
C7 H7 . 0.9300 ?
C8 C9 . 1.377(7) ?
C8 H8 . 0.9300 ?
C9 H9 . 0.9300 ?
